data_4107944
loop_
_publ_author_name
'Craig M. Robertson'
'Alicea A. Leitch'
'Kristina Cvrkalj'
'Robert W. Reed'
'Daniel J. T. Myles'
'Paul A. Dube'
'Richard T. Oakley'

_publ_section_title
;
 Enhanced Conductivity and Magnetic Ordering in Isostructural Heavy Atom
 Radicals
;
_journal_name_full 'Journal of the American Chemical Society'
_journal_page_first 8414
_journal_page_last 8425
_journal_paper_doi 10.1021/ja801070d
_journal_volume 130
_journal_year 2008
_chemical_formula_sum 'C7 H5 Cl N3 S2 Se2'
_chemical_formula_weight 388.63
_chemical_name_systematic
; 
 ? 
;
_space_group_IT_number 113
_symmetry_cell_setting tetragonal
_symmetry_space_group_name_Hall 'P -4 2ab'
_symmetry_space_group_name_H-M 'P -4 21 m'
_atom_sites_solution_hydrogens geom
_atom_sites_solution_primary direct
_atom_sites_solution_secondary difmap
_audit_creation_method SHELXL-97
_cell_angle_alpha 90.00
_cell_angle_beta 90.00
_cell_angle_gamma 90.00
_cell_formula_units_Z 4
_cell_length_a 16.0331(6)
_cell_length_b 16.0331(6)
_cell_length_c 4.0920(3)
_cell_measurement_reflns_used 3479
_cell_measurement_temperature 100(2)
_cell_measurement_theta_max 28.16
_cell_measurement_theta_min 5.24
_cell_volume 1051.89(10)
_computing_cell_refinement 'Bruker SMART'
_computing_data_collection 'Bruker SMART'
_computing_data_reduction 'Bruker SAINT'
_computing_molecular_graphics 'Bruker SHELXTL'
_computing_publication_material 'Bruker SHELXTL'
_computing_structure_refinement 'Bruker SHELXTL'
_computing_structure_solution 'Bruker SHELXTL'
_diffrn_ambient_temperature 100(2)
_diffrn_measured_fraction_theta_full 0.984
_diffrn_measured_fraction_theta_max 0.984
_diffrn_measurement_device_type 'CCD area detector'
_diffrn_measurement_method 'phi and omega scans'
_diffrn_radiation_monochromator graphite
_diffrn_radiation_source 'sealed tube'
_diffrn_radiation_type MoK\a
_diffrn_reflns_av_R_equivalents 0.0289
_diffrn_reflns_av_sigmaI/netI 0.0334
_diffrn_reflns_limit_h_max 20
_diffrn_reflns_limit_h_min -21
_diffrn_reflns_limit_k_max 21
_diffrn_reflns_limit_k_min -20
_diffrn_reflns_limit_l_max 5
_diffrn_reflns_limit_l_min -4
_diffrn_reflns_number 6335
_diffrn_reflns_theta_full 28.29
_diffrn_reflns_theta_max 28.29
_diffrn_reflns_theta_min 5.24
_exptl_absorpt_coefficient_mu 7.645
_exptl_absorpt_correction_T_max 0.86
_exptl_absorpt_correction_T_min 0.57
_exptl_absorpt_correction_type empirical
_exptl_absorpt_process_details sadabs
_exptl_crystal_colour black
_exptl_crystal_density_diffrn 2.454
_exptl_crystal_description needle
_exptl_crystal_F_000 740
_exptl_crystal_size_max 0.45
_exptl_crystal_size_mid 0.04
_exptl_crystal_size_min 0.02
_refine_diff_density_max 0.481
_refine_diff_density_min -0.294
_refine_diff_density_rms 0.084
_refine_ls_abs_structure_details 'Flack H D (1983), Acta Cryst. A39, 876-881'
_refine_ls_abs_structure_Flack 0.038(10)
_refine_ls_extinction_method none
_refine_ls_goodness_of_fit_ref 0.981
_refine_ls_hydrogen_treatment constr
_refine_ls_matrix_type full
_refine_ls_number_parameters 76
_refine_ls_number_reflns 1350
_refine_ls_number_restraints 0
_refine_ls_restrained_S_all 0.981
_refine_ls_R_factor_all 0.0201
_refine_ls_R_factor_gt 0.0192
_refine_ls_shift/su_max 0.006
_refine_ls_shift/su_mean 0.001
_refine_ls_structure_factor_coef Fsqd
_refine_ls_weighting_details 'calc w=1/[\s^2^(Fo^2^)+(0.0251P)^2^+0.0000P] where P=(Fo^2^+2Fc^2^)/3'
_refine_ls_weighting_scheme calc
_refine_ls_wR_factor_gt 0.0468
_refine_ls_wR_factor_ref 0.0471
_reflns_number_gt 1306
_reflns_number_total 1350
_reflns_threshold_expression >2sigma(I)
_cod_data_source_file ja801070d-file003.cif
_cod_data_source_block clstetlm
_cod_database_code 4107944

loop_
_symmetry_equiv_pos_as_xyz
'x, y, z'
'-x, -y, z'
'y, -x, -z'
'-y, x, -z'
'-x+1/2, y+1/2, -z'
'x+1/2, -y+1/2, -z'
'-y+1/2, -x+1/2, z'
'y+1/2, x+1/2, z'

loop_
_atom_site_label
_atom_site_type_symbol
_atom_site_fract_x
_atom_site_fract_y
_atom_site_fract_z
_atom_site_U_iso_or_equiv
_atom_site_adp_type
_atom_site_occupancy
_atom_site_symmetry_multiplicity
_atom_site_calc_flag
_atom_site_refinement_flags
Se1 Se 0.722264(14) 0.476913(14) 0.98012(7) 0.01310(8) Uani 1 1 d .
S2 S 0.60469(4) 0.43447(4) 0.73439(17) 0.01144(13) Uani 1 1 d .
Cl1 Cl 0.91517(4) 0.41517(4) 1.1421(2) 0.0162(2) Uani 1 2 d S
C4 C 0.69357(15) 0.19357(15) 0.3432(9) 0.0119(7) Uani 1 2 d S
H4A H 0.6609 0.2296 0.2052 0.014 Uiso 1 1 d R
N1 N 0.63793(12) 0.34233(13) 0.5958(6) 0.0121(5) Uani 1 1 d .
C3 C 0.71507(16) 0.32226(15) 0.6658(6) 0.0100(5) Uani 1 1 d .
C5 C 0.63527(15) 0.13527(15) 0.5274(11) 0.0142(7) Uani 1 2 d S
H5A H 0.6030 0.1031 0.3752 0.021 Uiso 1 2 d SR
H5B H 0.5985 0.1677 0.6623 0.021 Uiso 1 1 d R
C1 C 0.84873(14) 0.34873(14) 0.9305(9) 0.0108(7) Uani 1 2 d S
N2 N 0.74551(12) 0.24551(12) 0.5580(8) 0.0100(7) Uani 1 2 d S
C2 C 0.76923(15) 0.37548(15) 0.8487(7) 0.0102(5) Uani 1 1 d .

loop_
_atom_site_aniso_label
_atom_site_aniso_U_11
_atom_site_aniso_U_22
_atom_site_aniso_U_33
_atom_site_aniso_U_23
_atom_site_aniso_U_13
_atom_site_aniso_U_12
Se1 0.01224(13) 0.00963(12) 0.01741(14) -0.00180(11) -0.00039(12) 0.00055(8)
S2 0.0093(3) 0.0088(3) 0.0162(3) 0.0000(2) -0.0001(3) 0.0011(2)
Cl1 0.0138(3) 0.0138(3) 0.0211(5) -0.0045(2) -0.0045(2) -0.0017(3)
C4 0.0124(10) 0.0124(10) 0.0110(19) -0.0026(10) -0.0026(10) 0.0006(13)
N1 0.0099(9) 0.0099(9) 0.0164(13) 0.0005(8) 0.0001(9) 0.0002(8)
C3 0.0123(11) 0.0107(11) 0.0069(12) 0.0017(9) 0.0012(9) 0.0001(9)
C5 0.0129(10) 0.0129(10) 0.017(2) 0.0005(12) 0.0005(12) -0.0015(12)
C1 0.0104(9) 0.0104(9) 0.012(2) -0.0016(9) -0.0016(9) -0.0033(13)
N2 0.0099(8) 0.0099(8) 0.0101(19) -0.0012(8) -0.0012(8) 0.0004(10)
C2 0.0109(11) 0.0071(11) 0.0128(13) 0.0003(9) 0.0014(10) 0.0001(9)

loop_
_atom_type_symbol
_atom_type_description
_atom_type_scat_dispersion_real
_atom_type_scat_dispersion_imag
_atom_type_scat_source
C C 0.0033 0.0016 'International Tables Vol C Tables 4.2.6.8 and 6.1.1.4'
H H 0.0000 0.0000 'International Tables Vol C Tables 4.2.6.8 and 6.1.1.4'
N N 0.0061 0.0033 'International Tables Vol C Tables 4.2.6.8 and 6.1.1.4'
S S 0.1246 0.1234 'International Tables Vol C Tables 4.2.6.8 and 6.1.1.4'
Cl Cl 0.1484 0.1585 'International Tables Vol C Tables 4.2.6.8 and 6.1.1.4'
Se Se -0.0929 2.2259 'International Tables Vol C Tables 4.2.6.8 and 6.1.1.4'

loop_
_geom_angle_atom_site_label_1
_geom_angle_atom_site_label_2
_geom_angle_atom_site_label_3
_geom_angle
_geom_angle_site_symmetry_1
_geom_angle_site_symmetry_3
C2 Se1 S2 86.88(8) . .
N1 S2 Se1 98.77(8) . .
N2 C4 C5 113.6(3) . .
C3 N1 S2 116.40(18) . .
N1 C3 N2 118.6(2) . .
N1 C3 C2 122.8(2) . .
N2 C3 C2 118.7(2) . .
C2 C1 C2 120.7(3) 8_545 .
C2 C1 Cl1 119.63(16) 8_545 .
C2 C1 Cl1 119.63(16) . .
C3 N2 C3 121.1(3) . 8_545
C3 N2 C4 119.38(15) . .
C3 N2 C4 119.38(15) 8_545 .
C1 C2 C3 120.0(2) . .
C1 C2 Se1 124.7(2) . .
C3 C2 Se1 115.15(18) . .

loop_
_geom_bond_atom_site_label_1
_geom_bond_atom_site_label_2
_geom_bond_distance
_geom_bond_site_symmetry_2
Se1 C2 1.871(2) .
Se1 S2 2.2422(7) .
S2 N1 1.670(2) .
Cl1 C1 1.738(3) .
C4 N2 1.470(4) .
C4 C5 1.522(5) .
N1 C3 1.310(3) .
C3 N2 1.395(3) .
C3 C2 1.429(3) .
C1 C2 1.386(3) 8_545
C1 C2 1.386(3) .
N2 C3 1.395(3) 8_545
